data_7211562
loop_
_publ_author_name
'Liu, Biao'
'Qiu, Yong-Cai'
'Peng, Guo'
'Deng, Hong'

_publ_section_title
;
 In situ solvothermal syntheses of a heteronuclear copper(I)-alkaline
 metallic tetrazole-based coordination polymer
;
_journal_issue 1
_journal_name_full CrystEngComm
_journal_page_first 270
_journal_paper_doi 10.1039/b910418f
_journal_volume 12
_journal_year 2010
_chemical_formula_moiety 'C6 H9 Cu2 I N9 Na'
_chemical_formula_sum 'C6 H9 Cu2 I N9 Na'
_chemical_formula_weight 484.21
_chemical_name_systematic
;
?
;
_space_group_IT_number 62
_symmetry_cell_setting orthorhombic
_symmetry_space_group_name_Hall '-P 2ac 2n'
_symmetry_space_group_name_H-M 'P n m a'
_atom_sites_solution_hydrogens geom
_atom_sites_solution_primary direct
_atom_sites_solution_secondary difmap
_audit_creation_method SHELXL-97
_cell_angle_alpha 90.00
_cell_angle_beta 90.00
_cell_angle_gamma 90.00
_cell_formula_units_Z 4
_cell_length_a 9.5131(13)
_cell_length_b 15.302(2)
_cell_length_c 9.8789(13)
_cell_measurement_reflns_used 8258
_cell_measurement_temperature 296(2)
_cell_measurement_theta_max 27.79
_cell_measurement_theta_min 2.45
_cell_volume 1438.1(3)
_computing_cell_refinement 'Bruker SMART'
_computing_data_collection 'Bruker SMART'
_computing_data_reduction 'Bruker SAINT'
_computing_molecular_graphics 'Bruker SHELXTL'
_computing_publication_material 'Bruker SHELXTL'
_computing_structure_refinement 'Bruker SHELXTL'
_computing_structure_solution 'Bruker SHELXTL'
_diffrn_ambient_temperature 296(2)
_diffrn_measured_fraction_theta_full 0.984
_diffrn_measured_fraction_theta_max 0.984
_diffrn_measurement_device_type 'Bruker AXS SMART APEX CCD diffractometer'
_diffrn_measurement_method '\w scans'
_diffrn_radiation_monochromator graphite
_diffrn_radiation_source 'fine-focus sealed tube'
_diffrn_radiation_type MoK\a
_diffrn_radiation_wavelength 0.71073
_diffrn_reflns_av_R_equivalents 0.0379
_diffrn_reflns_av_sigmaI/netI 0.0276
_diffrn_reflns_limit_h_max 7
_diffrn_reflns_limit_h_min -11
_diffrn_reflns_limit_k_max 18
_diffrn_reflns_limit_k_min -17
_diffrn_reflns_limit_l_max 11
_diffrn_reflns_limit_l_min -11
_diffrn_reflns_number 6752
_diffrn_reflns_theta_full 25.19
_diffrn_reflns_theta_max 25.19
_diffrn_reflns_theta_min 2.45
_diffrn_standards_number 0
_exptl_absorpt_coefficient_mu 5.134
_exptl_absorpt_correction_T_max 0.3566
_exptl_absorpt_correction_T_min 0.2851
_exptl_absorpt_correction_type multi-scan
_exptl_absorpt_process_details SADABS
_exptl_crystal_colour colorless
_exptl_crystal_density_diffrn 2.236
_exptl_crystal_density_method 'not measured'
_exptl_crystal_description block
_exptl_crystal_F_000 920
_exptl_crystal_size_max 0.25
_exptl_crystal_size_mid 0.23
_exptl_crystal_size_min 0.20
_refine_diff_density_max 0.548
_refine_diff_density_min -0.743
_refine_diff_density_rms 0.102
_refine_ls_extinction_method none
_refine_ls_goodness_of_fit_ref 1.035
_refine_ls_hydrogen_treatment constr
_refine_ls_matrix_type full
_refine_ls_number_parameters 103
_refine_ls_number_reflns 1329
_refine_ls_number_restraints 1
_refine_ls_restrained_S_all 1.035
_refine_ls_R_factor_all 0.0424
_refine_ls_R_factor_gt 0.0315
_refine_ls_shift/su_max 0.001
_refine_ls_shift/su_mean 0.000
_refine_ls_structure_factor_coef Fsqd
_refine_ls_weighting_details 'calc w=1/[\s^2^(Fo^2^)+(0.0362P)^2^+1.9885P] where P=(Fo^2^+2Fc^2^)/3'
_refine_ls_weighting_scheme calc
_refine_ls_wR_factor_gt 0.0710
_refine_ls_wR_factor_ref 0.0757
_reflns_number_gt 1106
_reflns_number_total 1329
_reflns_threshold_expression >2sigma(I)
_cod_data_source_file b910418f.txt
_cod_data_source_block 3
_cod_original_sg_symbol_H-M Pnma
_cod_database_code 7211562

loop_
_symmetry_equiv_pos_as_xyz
'x, y, z'
'-x+1/2, -y, z+1/2'
'-x, y+1/2, -z'
'x+1/2, -y+1/2, -z+1/2'
'-x, -y, -z'
'x-1/2, y, -z-1/2'
'x, -y-1/2, z'
'-x-1/2, y-1/2, z-1/2'

loop_
_atom_site_label
_atom_site_type_symbol
_atom_site_fract_x
_atom_site_fract_y
_atom_site_fract_z
_atom_site_U_iso_or_equiv
_atom_site_adp_type
_atom_site_occupancy
_atom_site_symmetry_multiplicity
_atom_site_calc_flag
_atom_site_refinement_flags
_atom_site_disorder_assembly
_atom_site_disorder_group
I1 I 0.13788(6) 0.7500 0.51342(5) 0.04800(19) Uani 1 2 d S . .
Cu1 Cu 0.11152(6) 0.58104(4) 0.57621(6) 0.03311(18) Uani 1 1 d . . .
N1 N 0.1748(4) 0.5060(2) 0.4206(4) 0.0305(8) Uani 1 1 d . . .
N2 N 0.0945(4) 0.4390(2) 0.3783(4) 0.0279(8) Uani 1 1 d . . .
C2 C 0.2865(5) 0.5054(3) 0.3388(5) 0.0348(11) Uani 1 1 d . . .
C1 C 0.4063(6) 0.5665(4) 0.3516(8) 0.072(2) Uani 1 1 d . . .
H1A H 0.4903 0.5343 0.3719 0.109 Uiso 1 1 calc R . .
H1B H 0.3878 0.6074 0.4233 0.109 Uiso 1 1 calc R . .
H1C H 0.4186 0.5977 0.2681 0.109 Uiso 1 1 calc R . .
N4 N 0.2776(4) 0.4413(2) 0.2492(4) 0.0307(9) Uani 1 1 d . . .
Na1 Na 0.0931(3) 0.2500 0.2196(3) 0.0489(7) Uani 1 2 d S . .
N3 N 0.1568(4) 0.4000(2) 0.2759(4) 0.0323(9) Uani 1 1 d . . .
N5 N -0.0850(11) 0.2500 0.0553(11) 0.091(3) Uani 1 2 d S . .
C3 C -0.1626(12) 0.2690(13) -0.0245(12) 0.063(7) Uani 0.50 1 d PD A -1
C4 C -0.2569(15) 0.2988(13) -0.1309(13) 0.117(8) Uani 0.50 1 d PD A -1
H4A H -0.3472 0.3121 -0.0927 0.175 Uiso 0.50 1 calc PR A -1
H4B H -0.2670 0.2537 -0.1978 0.175 Uiso 0.50 1 calc PR A -1
H4C H -0.2188 0.3503 -0.1725 0.175 Uiso 0.50 1 calc PR A -1

loop_
_atom_site_aniso_label
_atom_site_aniso_U_11
_atom_site_aniso_U_22
_atom_site_aniso_U_33
_atom_site_aniso_U_23
_atom_site_aniso_U_13
_atom_site_aniso_U_12
I1 0.0623(4) 0.0283(3) 0.0535(4) 0.000 0.0046(2) 0.000
Cu1 0.0301(3) 0.0336(3) 0.0357(3) -0.0062(2) -0.0012(2) -0.0036(2)
N1 0.0274(19) 0.027(2) 0.037(2) -0.0082(17) 0.0001(16) -0.0047(16)
N2 0.0281(19) 0.0246(19) 0.031(2) -0.0063(16) 0.0026(15) -0.0033(15)
C2 0.029(2) 0.032(3) 0.043(3) -0.011(2) 0.006(2) -0.005(2)
C1 0.051(4) 0.057(4) 0.109(6) -0.039(4) 0.026(4) -0.026(3)
N4 0.0279(19) 0.0267(19) 0.037(2) -0.0031(17) 0.0058(16) -0.0060(16)
Na1 0.0655(19) 0.0264(14) 0.0549(19) 0.000 -0.0057(15) 0.000
N3 0.030(2) 0.028(2) 0.039(2) -0.0046(18) 0.0013(16) -0.0032(16)
N5 0.082(6) 0.102(8) 0.089(7) 0.000 -0.030(5) 0.000
C3 0.064(7) 0.07(2) 0.056(7) -0.003(7) 0.008(5) -0.009(7)
C4 0.072(9) 0.22(2) 0.061(9) -0.018(11) -0.019(7) 0.035(11)

loop_
_atom_type_symbol
_atom_type_description
_atom_type_scat_dispersion_real
_atom_type_scat_dispersion_imag
_atom_type_scat_source
C C 0.0033 0.0016 'International Tables Vol C Tables 4.2.6.8 and 6.1.1.4'
H H 0.0000 0.0000 'International Tables Vol C Tables 4.2.6.8 and 6.1.1.4'
N N 0.0061 0.0033 'International Tables Vol C Tables 4.2.6.8 and 6.1.1.4'
Cu Cu 0.3201 1.2651 'International Tables Vol C Tables 4.2.6.8 and 6.1.1.4'
I I -0.4742 1.8119 'International Tables Vol C Tables 4.2.6.8 and 6.1.1.4'
Na Na 0.0362 0.0249 'International Tables Vol C Tables 4.2.6.8 and 6.1.1.4'

loop_
_geom_angle_atom_site_label_1
_geom_angle_atom_site_label_2
_geom_angle_atom_site_label_3
_geom_angle
_geom_angle_site_symmetry_1
_geom_angle_site_symmetry_3
Cu1 I1 Cu1 150.98(3) 7_575 .
Cu1 I1 Na1 85.92(2) 7_575 2_565
Cu1 I1 Na1 85.92(2) . 2_565
Cu1 I1 Na1 76.198(17) 7_575 5_566
Cu1 I1 Na1 76.198(17) . 5_566
Na1 I1 Na1 91.28(2) 2_565 5_566
N1 Cu1 N2 111.80(14) . 5_566
N1 Cu1 N4 112.97(15) . 2_565
N2 Cu1 N4 106.75(15) 5_566 2_565
N1 Cu1 I1 110.31(11) . .
N2 Cu1 I1 106.73(10) 5_566 .
N4 Cu1 I1 107.99(10) 2_565 .
C2 N1 N2 105.0(3) . .
C2 N1 Cu1 134.9(3) . .
N2 N1 Cu1 120.2(3) . .
N3 N2 N1 109.2(3) . .
N3 N2 Cu1 122.3(3) . 5_566
N1 N2 Cu1 126.4(3) . 5_566
N4 C2 N1 111.1(4) . .
N4 C2 C1 125.1(4) . .
N1 C2 C1 123.8(4) . .
C2 C1 H1A 109.5 . .
C2 C1 H1B 109.5 . .
H1A C1 H1B 109.5 . .
C2 C1 H1C 109.5 . .
H1A C1 H1C 109.5 . .
H1B C1 H1C 109.5 . .
C2 N4 N3 105.9(4) . .
C2 N4 Cu1 130.7(3) . 2_564
N3 N4 Cu1 122.0(3) . 2_564
N5 Na1 N3 109.71(11) . .
N5 Na1 N3 109.71(11) . 7_565
N3 Na1 N3 140.6(2) . 7_565
N5 Na1 I1 97.7(3) . 2_564
N3 Na1 I1 87.00(11) . 2_564
N3 Na1 I1 87.00(11) 7_565 2_564
N5 Na1 I1 94.0(3) . 5_566
N3 Na1 I1 89.07(12) . 5_566
N3 Na1 I1 89.07(12) 7_565 5_566
I1 Na1 I1 168.32(10) 2_564 5_566
N2 N3 N4 108.9(3) . .
N2 N3 Na1 119.4(3) . .
N4 N3 Na1 127.9(3) . .
C3 N5 Na1 164.6(10) 7_565 .
C3 N5 Na1 164.6(10) . .
N5 C3 C4 175.9(18) . .

loop_
_geom_bond_atom_site_label_1
_geom_bond_atom_site_label_2
_geom_bond_distance
_geom_bond_site_symmetry_2
I1 Cu1 2.6707(7) 7_575
I1 Cu1 2.6707(7) .
I1 Na1 3.271(3) 2_565
I1 Na1 3.433(3) 5_566
Cu1 N1 2.011(4) .
Cu1 N2 2.034(3) 5_566
Cu1 N4 2.038(4) 2_565
N1 C2 1.335(5) .
N1 N2 1.345(5) .
N2 N3 1.315(5) .
N2 Cu1 2.034(3) 5_566
C2 N4 1.323(6) .
C2 C1 1.480(7) .
C1 H1A 0.9600 .
C1 H1B 0.9600 .
C1 H1C 0.9600 .
N4 N3 1.338(5) .
N4 Cu1 2.038(4) 2_564
Na1 N5 2.346(10) .
Na1 N3 2.438(4) .
Na1 N3 2.438(4) 7_565
Na1 I1 3.271(3) 2_564
Na1 I1 3.433(3) 5_566
N5 C3 1.118(13) 7_565
N5 C3 1.118(13) .
C3 C4 1.456(9) .
C4 H4A 0.9600 .
C4 H4B 0.9600 .
C4 H4C 0.9600 .
